data_1534695
loop_
_publ_author_name
'Schreyer, M.'
'Kraus, G.'
'Faessler, T.F.'

_publ_section_title
;
 Novel combination of coordination polyhedra in Mg2 Co3 Sn(10+x) - the
 first phase in the Mg/Co/Sn system
;
_journal_name_full 'Zeitschrift fuer Anorganische und Allgemeine Chemie'
_journal_page_first 2520
_journal_page_last 2526
_journal_volume 630
_journal_year 2004
_chemical_formula_sum 'Co3 Mg2 Sn10.01'
_space_group_IT_number 194
_symmetry_space_group_name_Hall '-P 6c 2c'
_symmetry_space_group_name_H-M 'P 63/m m c'
_cell_angle_alpha 90
_cell_angle_beta 90
_cell_angle_gamma 120
_cell_formula_units_Z 8
_cell_length_a 9.49
_cell_length_b 9.49
_cell_length_c 33.555
_cell_volume 2617.100
_citation_journal_id_ASTM ZAACAB
_cod_data_source_file Schreyer_ZAACAB_2004_1728.cif
_cod_data_source_block Co3Mg2Sn10.01
_cod_original_cell_volume 2617.1
_cod_database_code 1534695

loop_
_symmetry_equiv_pos_as_xyz
x,y,z
x-y,x,z+1/2
-y,x-y,z
-x,-y,z+1/2
-x+y,-x,z
y,-x+y,z+1/2
-y,-x,-z+1/2
x-y,-y,-z
x,x-y,-z+1/2
y,x,-z
-x+y,y,-z+1/2
-x,-x+y,-z
-x,-y,-z
-x+y,-x,-z-1/2
y,-x+y,-z
x,y,-z-1/2
x-y,x,-z
-y,x-y,-z-1/2
y,x,z-1/2
-x+y,y,z
-x,-x+y,z-1/2
-y,-x,z
x-y,-y,z-1/2
x,x-y,z

loop_
_atom_site_label
_atom_site_type_symbol
_atom_site_fract_x
_atom_site_fract_y
_atom_site_fract_z
_atom_site_occupancy
_atom_site_U_iso_or_equiv
Sn8 Sn 0.10946 0.55473 0.03574 1 0.0
Mg2 Mg 0.6542 0.8271 0.19918 1 0.0
Mg1 Mg 0.6667 0.3333 0.136 1 0.0
Sn4 Sn 0.6667 0.3333 0.04903 1 0.0
Sn6 Sn 0.89074 0.10926 0.25 1 0.0
Sn10 Sn 0.00736 0.34559 0.117187 1 0.0
Sn7 Sn 0.55298 0.10596 0.20689 1 0.0
Co1 Co 0.15837 0.84163 0.05566 1 0.0
Sn2 Sn 0 0 0.07531 1 0.0
Sn3 Sn 0 0 0.161 1 0.0
Sn5 Sn 0.3333 0.6667 0.15418 1 0.0
Sn9 Sn 0.85393 0.70786 0.02504 0.673 0.0
Co2 Co 0.83444 0.16556 0.17667 1 0.0
Sn1 Sn 0.3333 0.6667 0.25 1 0.0
